data_1564437
loop_
_publ_author_name
'Volpi, Giorgio'
'Priola, Emanuele'
'Garino, Claudio'
'Daolio, Andrea'
'Rabezzana, Roberto'
'Benzi, Paola'
'Giordana, Alessia'
'Diana, Eliano'
'Gobetto, Roberto'

_publ_section_title
;
 Blue fluorescent zinc(II) complexes based on tunable
 imidazo[1,5-a]pyridines
;
_journal_name_full 'Inorganica Chimica Acta'
_journal_page_first 119662
_journal_paper_doi 10.1016/j.ica.2020.119662
_journal_volume 509
_journal_year 2020
_chemical_formula_moiety 'C22 H21 Cl2 N3 Zn'
_chemical_formula_sum 'C22 H21 Cl2 N3 Zn'
_chemical_formula_weight 463.71
_space_group_IT_number 2
_space_group_name_Hall '-P 1'
_space_group_name_H-M_alt 'P -1'
_symmetry_cell_setting triclinic
_symmetry_space_group_name_H-M 'P -1'
_atom_sites_solution_hydrogens geom
_atom_sites_solution_primary direct
_atom_sites_solution_secondary difmap
_audit_creation_method SHELXL-97
_cell_angle_alpha 93.575(11)
_cell_angle_beta 95.753(11)
_cell_angle_gamma 104.808(12)
_cell_formula_units_Z 2
_cell_length_a 8.5516(12)
_cell_length_b 9.3088(13)
_cell_length_c 13.5809(18)
_cell_measurement_reflns_used 462
_cell_measurement_temperature 293(2)
_cell_measurement_theta_max 29.5419
_cell_measurement_theta_min 3.2980
_cell_volume 1035.6(3)
_computing_cell_refinement
;
CrysAlisPro, Oxford Diffraction Ltd.,
Version 1.171.36.20 (release 27-06-2012 CrysAlis171 .NET)
(compiled Jul 11 2012,15:38:31)
;
_computing_data_collection
;
CrysAlisPro, Oxford Diffraction Ltd.,
Version 1.171.36.20 (release 27-06-2012 CrysAlis171 .NET)
(compiled Jul 11 2012,15:38:31)
;
_computing_data_reduction
;
CrysAlisPro, Oxford Diffraction Ltd.,
Version 1.171.36.20 (release 27-06-2012 CrysAlis171 .NET)
(compiled Jul 11 2012,15:38:31)
;
_computing_molecular_graphics 'SHELXP-97 (Sheldrick, 1997)'
_computing_structure_refinement 'SHELXL-97 (Sheldrick, 1997)'
_computing_structure_solution 'SHELXS-97 (Sheldrick, 1990)'
_diffrn_ambient_temperature 293(2)
_diffrn_detector_area_resol_mean 10.2890
_diffrn_measured_fraction_theta_full 0.997
_diffrn_measured_fraction_theta_max 0.997
_diffrn_measurement_device_type 'Xcalibur, Ruby, Gemini ultra'
_diffrn_measurement_method '\w scan'
_diffrn_radiation_monochromator graphite
_diffrn_radiation_source 'fine-focus sealed tube'
_diffrn_radiation_type MoK\a
_diffrn_radiation_wavelength 0.71073
_diffrn_reflns_av_R_equivalents 0.1500
_diffrn_reflns_av_sigmaI/netI 0.3232
_diffrn_reflns_limit_h_max 9
_diffrn_reflns_limit_h_min -10
_diffrn_reflns_limit_k_max 10
_diffrn_reflns_limit_k_min -11
_diffrn_reflns_limit_l_max 15
_diffrn_reflns_limit_l_min -16
_diffrn_reflns_number 6833
_diffrn_reflns_theta_full 25.03
_diffrn_reflns_theta_max 25.03
_diffrn_reflns_theta_min 3.30
_diffrn_standards_number 8161
_exptl_absorpt_coefficient_mu 1.456
_exptl_absorpt_correction_T_max 1.00000
_exptl_absorpt_correction_T_min 0.97191
_exptl_absorpt_correction_type multi-scan
_exptl_absorpt_process_details
;
CrysAlisPro, Agilent Technologies,
Version 1.171.36.20 (release 27-06-2012 CrysAlis171 .NET)
(compiled Jul 11 2012,15:38:31)
Empirical absorption correction using spherical harmonics,
 implemented in SCALE3 ABSPACK scaling algorithm.
;
_exptl_crystal_colour yellow
_exptl_crystal_density_diffrn 1.487
_exptl_crystal_density_method 'not measured'
_exptl_crystal_description prism
_exptl_crystal_F_000 476.0
_exptl_crystal_size_max 0.33
_exptl_crystal_size_mid 0.15
_exptl_crystal_size_min 0.07
_refine_diff_density_max 0.410
_refine_diff_density_min -0.412
_refine_diff_density_rms 0.092
_refine_ls_extinction_method none
_refine_ls_goodness_of_fit_ref 0.908
_refine_ls_hydrogen_treatment mixed
_refine_ls_matrix_type full
_refine_ls_number_parameters 256
_refine_ls_number_reflns 3634
_refine_ls_number_restraints 0
_refine_ls_restrained_S_all 0.908
_refine_ls_R_factor_all 0.2636
_refine_ls_R_factor_gt 0.0827
_refine_ls_shift/su_max 0.000
_refine_ls_shift/su_mean 0.000
_refine_ls_structure_factor_coef Fsqd
_refine_ls_weighting_details 'calc w=1/[\s^2^(Fo^2^)+(0.0000P)^2^+0.0000P] where P=(Fo^2^+2Fc^2^)/3'
_refine_ls_weighting_scheme calc
_refine_ls_wR_factor_gt 0.1120
_refine_ls_wR_factor_ref 0.1758
_reflns_number_gt 3257
_reflns_number_total 3634
_reflns_threshold_expression >2sigma(I)
_cod_data_source_file ICA-2020-509-119662.CIF
_cod_data_source_block 4
_cod_original_cell_volume 1035.6(2)
_cod_original_sg_symbol_H-M P-1
_cod_original_formula_sum 'C22 H21 Cl2 N3 Zn '
_cod_database_code 1564437

loop_
_symmetry_equiv_pos_as_xyz
'x, y, z'
'-x, -y, -z'

loop_
_atom_site_label
_atom_site_type_symbol
_atom_site_fract_x
_atom_site_fract_y
_atom_site_fract_z
_atom_site_U_iso_or_equiv
_atom_site_adp_type
_atom_site_occupancy
_atom_site_symmetry_multiplicity
_atom_site_calc_flag
_atom_site_refinement_flags
_atom_site_disorder_assembly
_atom_site_disorder_group
Zn1 Zn 0.24821(17) 1.26319(16) 0.33778(9) 0.0544(5) Uani 1 1 d . . .
Cl1 Cl 0.4928(4) 1.2347(4) 0.3816(2) 0.0727(11) Uani 1 1 d . . .
Cl2 Cl 0.2195(4) 1.4138(4) 0.2227(2) 0.0700(10) Uani 1 1 d . . .
N2 N 0.0520(10) 1.0782(9) 0.3204(6) 0.041(2) Uani 1 1 d . . .
N1 N 0.1335(12) 1.3048(11) 0.4581(6) 0.051(3) Uani 1 1 d . . .
N3 N -0.1615(11) 0.8918(10) 0.2763(6) 0.045(2) Uani 1 1 d . . .
C4 C -0.1033(15) 1.2223(12) 0.5414(7) 0.053(3) Uani 1 1 d . . .
H4 H -0.2029 1.1535 0.5437 0.063 Uiso 1 1 calc R . .
C7 C -0.1972(15) 0.9666(13) 0.3610(8) 0.047(3) Uani 1 1 d . . .
C6 C -0.0590(13) 1.0853(13) 0.3868(8) 0.044(3) Uani 1 1 d . . .
C5 C -0.0081(15) 1.2081(13) 0.4644(7) 0.045(3) Uani 1 1 d . . .
C12 C -0.0088(14) 0.9625(13) 0.2528(8) 0.047(3) Uani 1 1 d . . .
C11 C -0.2707(15) 0.7598(13) 0.2307(8) 0.051(3) Uani 1 1 d . . .
H11 H -0.2468 0.7100 0.1750 0.062 Uiso 1 1 calc R . .
C3 C -0.0459(17) 1.3399(16) 0.6128(8) 0.061(4) Uani 1 1 d . . .
H3 H -0.1058 1.3515 0.6648 0.073 Uiso 1 1 calc R . .
C1 C 0.1893(14) 1.4186(12) 0.5297(8) 0.053(3) Uani 1 1 d . . .
H1 H 0.2908 1.4839 0.5267 0.064 Uiso 1 1 calc R . .
C9 C -0.4489(15) 0.7827(16) 0.3533(9) 0.067(4) Uani 1 1 d . . .
H9 H -0.5464 0.7434 0.3786 0.080 Uiso 1 1 calc R . .
C13 C 0.0700(14) 0.9097(11) 0.1730(7) 0.042(3) Uani 1 1 d . . .
C16 C 0.2257(15) 0.7986(12) 0.0258(8) 0.050(3) Uani 1 1 d . . .
C17 C 0.3051(13) 0.8542(12) 0.1178(7) 0.048(3) Uani 1 1 d . . .
H17 H 0.4145 0.8562 0.1308 0.058 Uiso 1 1 calc R . .
C10 C -0.4100(17) 0.7073(14) 0.2691(9) 0.067(4) Uani 1 1 d . . .
H10 H -0.4829 0.6194 0.2400 0.080 Uiso 1 1 calc R . .
C14 C -0.0126(13) 0.8569(12) 0.0807(7) 0.049(3) Uani 1 1 d . . .
H14 H -0.1214 0.8574 0.0682 0.059 Uiso 1 1 calc R . .
C18 C 0.2322(15) 0.9073(12) 0.1923(8) 0.055(3) Uani 1 1 d . . .
H18 H 0.2901 0.9413 0.2547 0.066 Uiso 1 1 calc R . .
C15 C 0.0614(15) 0.8027(12) 0.0050(7) 0.053(3) Uani 1 1 d . . .
H15 H 0.0042 0.7699 -0.0577 0.063 Uiso 1 1 calc R . .
C8 C -0.3470(15) 0.9098(16) 0.3969(9) 0.060(3) Uani 1 1 d . . .
H8 H -0.3753 0.9603 0.4507 0.072 Uiso 1 1 calc R . .
C2 C 0.1043(17) 1.4431(15) 0.6069(8) 0.059(4) Uani 1 1 d . . .
H2 H 0.1447 1.5251 0.6536 0.071 Uiso 1 1 calc R . .
C19 C 0.3045(15) 0.7338(14) -0.0586(8) 0.056(3) Uani 1 1 d . . .
C22 C 0.4884(16) 0.7578(17) -0.0285(8) 0.090(5) Uani 1 1 d . . .
H22A H 0.5374 0.8610 -0.0064 0.135 Uiso 1 1 calc R . .
H22B H 0.5376 0.7300 -0.0847 0.135 Uiso 1 1 calc R . .
H22C H 0.5049 0.6974 0.0243 0.135 Uiso 1 1 calc R . .
C21 C 0.2798(16) 0.8132(15) -0.1524(8) 0.082(5) Uani 1 1 d . . .
H21A H 0.1658 0.7897 -0.1760 0.124 Uiso 1 1 calc R . .
H21B H 0.3372 0.7804 -0.2029 0.124 Uiso 1 1 calc R . .
H21C H 0.3211 0.9191 -0.1369 0.124 Uiso 1 1 calc R . .
C20 C 0.2203(19) 0.5678(14) -0.0801(10) 0.105(5) Uani 1 1 d . . .
H20A H 0.2279 0.5193 -0.0201 0.157 Uiso 1 1 calc R . .
H20B H 0.2722 0.5248 -0.1293 0.157 Uiso 1 1 calc R . .
H20C H 0.1077 0.5548 -0.1043 0.157 Uiso 1 1 calc R . .

loop_
_atom_site_aniso_label
_atom_site_aniso_U_11
_atom_site_aniso_U_22
_atom_site_aniso_U_33
_atom_site_aniso_U_23
_atom_site_aniso_U_13
_atom_site_aniso_U_12
Zn1 0.0451(9) 0.0518(10) 0.0614(9) -0.0044(7) 0.0118(7) 0.0043(7)
Cl1 0.047(2) 0.093(3) 0.078(2) -0.0068(18) 0.0103(17) 0.021(2)
Cl2 0.073(2) 0.058(2) 0.072(2) 0.0081(16) 0.0087(18) 0.0045(19)
N2 0.034(6) 0.028(6) 0.057(5) -0.002(4) 0.001(5) 0.002(5)
N1 0.054(7) 0.030(6) 0.061(6) -0.011(5) -0.001(5) 0.001(5)
N3 0.036(6) 0.039(7) 0.058(6) -0.002(5) -0.002(5) 0.013(5)
C4 0.069(9) 0.040(8) 0.048(7) 0.007(6) 0.016(7) 0.008(7)
C7 0.042(8) 0.045(9) 0.056(7) 0.016(6) 0.005(6) 0.015(7)
C6 0.034(7) 0.044(8) 0.058(7) 0.009(6) 0.016(6) 0.016(7)
C5 0.067(9) 0.041(8) 0.030(6) 0.003(5) 0.001(6) 0.022(7)
C12 0.039(8) 0.045(8) 0.060(7) -0.003(6) 0.011(6) 0.016(7)
C11 0.047(8) 0.035(8) 0.064(8) -0.011(6) 0.001(7) 0.002(7)
C3 0.078(11) 0.076(11) 0.045(7) 0.005(7) 0.014(7) 0.045(9)
C1 0.052(8) 0.040(8) 0.068(8) 0.005(6) -0.002(7) 0.017(7)
C9 0.043(8) 0.074(11) 0.080(9) 0.005(8) 0.004(7) 0.011(8)
C13 0.053(8) 0.035(7) 0.035(6) -0.006(5) 0.004(6) 0.009(6)
C16 0.053(8) 0.032(7) 0.066(8) 0.010(6) 0.006(7) 0.013(6)
C17 0.036(7) 0.051(8) 0.052(7) -0.008(6) 0.000(6) 0.007(6)
C10 0.068(11) 0.053(10) 0.078(9) -0.006(7) -0.003(8) 0.018(8)
C14 0.038(7) 0.050(8) 0.058(7) 0.005(6) 0.009(6) 0.010(6)
C18 0.054(9) 0.046(8) 0.061(7) -0.008(6) 0.010(7) 0.011(7)
C15 0.061(9) 0.057(9) 0.038(6) -0.009(5) 0.000(6) 0.018(7)
C8 0.046(9) 0.072(11) 0.074(8) 0.015(7) 0.028(7) 0.030(8)
C2 0.075(10) 0.054(9) 0.054(8) 0.007(6) 0.000(7) 0.029(9)
C19 0.060(9) 0.060(10) 0.059(8) 0.005(6) 0.025(6) 0.027(8)
C22 0.076(11) 0.122(14) 0.081(9) -0.024(9) 0.026(8) 0.043(10)
C21 0.079(11) 0.117(14) 0.059(8) 0.009(8) 0.016(7) 0.037(10)
C20 0.145(15) 0.040(10) 0.130(12) -0.020(8) 0.037(11) 0.023(10)

loop_
_atom_type_symbol
_atom_type_description
_atom_type_scat_dispersion_real
_atom_type_scat_dispersion_imag
_atom_type_scat_source
C C 0.0033 0.0016 'International Tables Vol C Tables 4.2.6.8 and 6.1.1.4'
H H 0.0000 0.0000 'International Tables Vol C Tables 4.2.6.8 and 6.1.1.4'
N N 0.0061 0.0033 'International Tables Vol C Tables 4.2.6.8 and 6.1.1.4'
Cl Cl 0.1484 0.1585 'International Tables Vol C Tables 4.2.6.8 and 6.1.1.4'
Zn Zn 0.2839 1.4301 'International Tables Vol C Tables 4.2.6.8 and 6.1.1.4'

loop_
_geom_angle_atom_site_label_1
_geom_angle_atom_site_label_2
_geom_angle_atom_site_label_3
_geom_angle
_geom_angle_site_symmetry_1
_geom_angle_site_symmetry_3
N1 Zn1 N2 79.6(4) . .
N1 Zn1 Cl2 110.9(3) . .
N2 Zn1 Cl2 110.1(2) . .
N1 Zn1 Cl1 112.5(3) . .
N2 Zn1 Cl1 118.7(2) . .
Cl2 Zn1 Cl1 118.54(15) . .
C12 N2 C6 110.1(9) . .
C12 N2 Zn1 136.2(9) . .
C6 N2 Zn1 112.8(7) . .
C5 N1 C1 118.3(10) . .
C5 N1 Zn1 115.5(7) . .
C1 N1 Zn1 126.2(9) . .
C12 N3 C11 128.6(10) . .
C12 N3 C7 110.5(9) . .
C11 N3 C7 120.8(11) . .
C3 C4 C5 118.4(12) . .
C6 C7 C8 137.4(12) . .
C6 C7 N3 103.8(10) . .
C8 C7 N3 118.8(11) . .
N2 C6 C7 108.8(9) . .
N2 C6 C5 115.8(10) . .
C7 C6 C5 135.4(12) . .
N1 C5 C4 122.5(10) . .
N1 C5 C6 115.6(10) . .
C4 C5 C6 121.9(12) . .
N2 C12 N3 106.7(9) . .
N2 C12 C13 128.2(11) . .
N3 C12 C13 124.9(10) . .
C10 C11 N3 118.4(11) . .
C4 C3 C2 119.6(12) . .
N1 C1 C2 123.5(12) . .
C8 C9 C10 120.8(13) . .
C14 C13 C18 119.1(10) . .
C14 C13 C12 121.9(10) . .
C18 C13 C12 118.9(9) . .
C17 C16 C15 118.0(10) . .
C17 C16 C19 124.4(10) . .
C15 C16 C19 117.6(10) . .
C16 C17 C18 123.5(10) . .
C11 C10 C9 121.5(13) . .
C13 C14 C15 122.1(10) . .
C17 C18 C13 118.9(10) . .
C14 C15 C16 118.4(9) . .
C9 C8 C7 119.7(12) . .
C1 C2 C3 117.6(11) . .
C20 C19 C21 109.3(10) . .
C20 C19 C22 110.3(10) . .
C21 C19 C22 108.9(11) . .
C20 C19 C16 108.5(10) . .
C21 C19 C16 109.1(9) . .
C22 C19 C16 110.7(9) . .

loop_
_geom_bond_atom_site_label_1
_geom_bond_atom_site_label_2
_geom_bond_distance
_geom_bond_site_symmetry_2
Zn1 N1 2.054(9) .
Zn1 N2 2.056(9) .
Zn1 Cl2 2.200(3) .
Zn1 Cl1 2.203(3) .
N2 C12 1.330(12) .
N2 C6 1.384(12) .
N1 C5 1.326(14) .
N1 C1 1.347(12) .
N3 C12 1.383(14) .
N3 C11 1.403(13) .
N3 C7 1.407(12) .
C4 C3 1.370(14) .
C4 C5 1.407(14) .
C7 C6 1.394(15) .
C7 C8 1.403(16) .
C6 C5 1.453(14) .
C12 C13 1.456(14) .
C11 C10 1.338(16) .
C3 C2 1.407(17) .
C1 C2 1.374(14) .
C9 C8 1.339(15) .
C9 C10 1.416(15) .
C13 C14 1.372(11) .
C13 C18 1.391(14) .
C16 C17 1.364(12) .
C16 C15 1.416(14) .
C16 C19 1.552(14) .
C17 C18 1.370(13) .
C14 C15 1.393(13) .
C19 C20 1.525(16) .
C19 C21 1.534(14) .
C19 C22 1.539(15) .
